data_7108606
loop_
_publ_author_name
'De-Xian Wang'
'Shi-Xin Fa'
'Yang Liu'
'Bao-Yong Hou'
'Mei-Xiang Wang'

_publ_section_title
;
 Anion-directed assembly of a rectangular supramolecular cage in the solid
 state with electron-deficient phenoxylated oxacalix[2]arene[2]triazine
;
_journal_name_full Chem.Commun.
_journal_page_first 11458
_journal_paper_doi 10.1039/c2cc36465d
_journal_volume 48
_journal_year 2012
_chemical_formula_moiety 'C30 H8 F10 N6 O6'
_chemical_formula_sum 'C30 H8 F10 N6 O6'
_chemical_formula_weight 738.42
_chemical_name_systematic
;
?
;
_space_group_IT_number 14
_symmetry_cell_setting monoclinic
_symmetry_space_group_name_Hall '-P 2yn'
_symmetry_space_group_name_H-M 'P 1 21/n 1'
_atom_sites_solution_hydrogens geom
_atom_sites_solution_primary direct
_atom_sites_solution_secondary difmap
_audit_creation_method SHELXL-97
_cell_angle_alpha 90.00
_cell_angle_beta 106.57(3)
_cell_angle_gamma 90.00
_cell_formula_units_Z 4
_cell_length_a 12.587(3)
_cell_length_b 18.349(4)
_cell_length_c 13.403(3)
_cell_measurement_reflns_used 8000
_cell_measurement_temperature 173(2)
_cell_measurement_theta_max 27.5367
_cell_measurement_theta_min 1.5852
_cell_volume 2967.0(13)
_computing_cell_refinement 'CrystalClear (Rigaku Inc., 2008)'
_computing_data_collection 'CrystalClear (Rigaku Inc., 2008)'
_computing_data_reduction 'CrystalClear (Rigaku Inc., 2008)'
_computing_molecular_graphics
;
Mercury: visualization and analysis of crystal structures, C. F. Macrae,
P. R. Edgington, P. McCabe, E. Pidcock, G. P. Shields, R. Taylor,
M. Towler and J. van de Streek, J. Appl. Cryst., 39, 453-457, 2006.
;
_computing_publication_material 'SHELX-97 (Sheldrick, 1997)'
_computing_structure_refinement 'SHELXL-97 (Sheldrick, 1997)'
_computing_structure_solution 'SHELXS-97 (Sheldrick, 1990)'
_diffrn_ambient_temperature 173(2)
_diffrn_detector_area_resol_mean 28.5714
_diffrn_measured_fraction_theta_full 0.997
_diffrn_measured_fraction_theta_max 0.997
_diffrn_measurement_device_type 'Saturn724+ CCD'
_diffrn_measurement_method '\w scans at fixed \c = 45\%'
_diffrn_radiation_monochromator graphite
_diffrn_radiation_source 'fine-focus sealed tube'
_diffrn_radiation_type MoK\a
_diffrn_radiation_wavelength 0.71073
_diffrn_reflns_av_R_equivalents 0.0622
_diffrn_reflns_av_sigmaI/netI 0.0595
_diffrn_reflns_limit_h_max 16
_diffrn_reflns_limit_h_min -15
_diffrn_reflns_limit_k_max 22
_diffrn_reflns_limit_k_min -23
_diffrn_reflns_limit_l_max 15
_diffrn_reflns_limit_l_min -17
_diffrn_reflns_number 23943
_diffrn_reflns_theta_full 27.49
_diffrn_reflns_theta_max 27.49
_diffrn_reflns_theta_min 1.94
_exptl_absorpt_coefficient_mu 0.159
_exptl_absorpt_correction_T_max 1.0000
_exptl_absorpt_correction_T_min 0.7400
_exptl_absorpt_correction_type multi-scan
_exptl_absorpt_process_details 'CrystalClear (Rigaku Inc., 2008)'
_exptl_crystal_colour Colorless
_exptl_crystal_density_diffrn 1.653
_exptl_crystal_density_method 'not measured'
_exptl_crystal_description block
_exptl_crystal_F_000 1472
_exptl_crystal_size_max 0.22
_exptl_crystal_size_mid 0.18
_exptl_crystal_size_min 0.17
_refine_diff_density_max 0.388
_refine_diff_density_min -0.432
_refine_diff_density_rms 0.111
_refine_ls_extinction_method none
_refine_ls_goodness_of_fit_ref 1.386
_refine_ls_hydrogen_treatment constr
_refine_ls_matrix_type full
_refine_ls_number_parameters 469
_refine_ls_number_reflns 6787
_refine_ls_number_restraints 0
_refine_ls_restrained_S_all 1.386
_refine_ls_R_factor_all 0.1540
_refine_ls_R_factor_gt 0.1296
_refine_ls_shift/su_max 0.004
_refine_ls_shift/su_mean 0.001
_refine_ls_structure_factor_coef Fsqd
_refine_ls_weighting_details 'calc w=1/[\s^2^(Fo^2^)+(0.0996P)^2^+3.5432P] where P=(Fo^2^+2Fc^2^)/3'
_refine_ls_weighting_scheme calc
_refine_ls_wR_factor_gt 0.2943
_refine_ls_wR_factor_ref 0.3110
_reflns_number_gt 5576
_reflns_number_total 6787
_reflns_threshold_expression >2sigma(I)
_cod_data_source_file c2cc36465d.txt
_cod_data_source_block a
_cod_original_cell_volume 2967.0(10)
_cod_original_sg_symbol_H-M P2(1)/n
_cod_database_code 7108606

loop_
_symmetry_equiv_pos_as_xyz
'x, y, z'
'-x+1/2, y+1/2, -z+1/2'
'-x, -y, -z'
'x-1/2, -y-1/2, z-1/2'

loop_
_atom_site_label
_atom_site_type_symbol
_atom_site_fract_x
_atom_site_fract_y
_atom_site_fract_z
_atom_site_U_iso_or_equiv
_atom_site_adp_type
_atom_site_occupancy
_atom_site_symmetry_multiplicity
_atom_site_calc_flag
_atom_site_refinement_flags
F1 F 0.9758(3) 0.1979(2) 0.2956(3) 0.0612(9) Uani 1 1 d .
F2 F 1.1679(3) 0.1413(2) 0.4174(3) 0.0681(10) Uani 1 1 d .
F3 F 1.2813(3) 0.2112(2) 0.5952(3) 0.0663(10) Uani 1 1 d .
F4 F 1.1975(3) 0.3336(2) 0.6544(3) 0.0639(10) Uani 1 1 d .
F5 F 1.0050(3) 0.39177(19) 0.5321(3) 0.0624(10) Uani 1 1 d .
F6 F -0.0286(4) -0.0494(3) -0.1180(5) 0.1105(19) Uani 1 1 d .
F7 F -0.1443(4) 0.0016(3) -0.3064(5) 0.141(3) Uani 1 1 d .
F8 F -0.0354(6) 0.0507(3) -0.4408(4) 0.143(3) Uani 1 1 d .
F9 F 0.1892(5) 0.0456(3) -0.3877(3) 0.1050(18) Uani 1 1 d .
F10 F 0.3041(3) -0.0028(2) -0.1956(3) 0.0645(10) Uani 1 1 d .
O1 O 0.8920(3) 0.3274(2) 0.3481(3) 0.0498(9) Uani 1 1 d .
O2 O 0.6989(3) 0.1437(2) 0.4394(3) 0.0517(10) Uani 1 1 d .
O3 O 0.3981(3) -0.01418(19) 0.2685(3) 0.0499(10) Uani 1 1 d .
O4 O 0.5221(3) 0.33277(19) 0.2374(3) 0.0470(9) Uani 1 1 d .
O5 O 0.2212(3) 0.17554(19) 0.0664(3) 0.0434(9) Uani 1 1 d .
O6 O 0.1982(4) -0.0558(2) -0.0603(3) 0.0557(11) Uani 1 1 d .
N1 N 0.7993(4) 0.2327(2) 0.3973(3) 0.0415(10) Uani 1 1 d .
N2 N 0.6018(3) 0.2357(2) 0.3380(3) 0.0408(10) Uani 1 1 d .
N3 N 0.7075(4) 0.3304(2) 0.2893(3) 0.0417(10) Uani 1 1 d .
N4 N 0.3143(3) 0.0842(2) 0.1726(3) 0.0398(10) Uani 1 1 d .
N5 N 0.2985(4) -0.0365(2) 0.1051(4) 0.0478(11) Uani 1 1 d .
N6 N 0.2067(4) 0.0628(2) -0.0011(3) 0.0405(10) Uani 1 1 d .
C1 C 1.0306(5) 0.2319(3) 0.3834(4) 0.0487(13) Uani 1 1 d .
C2 C 1.1285(5) 0.2029(3) 0.4458(5) 0.0521(14) Uani 1 1 d .
C3 C 1.1857(5) 0.2382(3) 0.5353(5) 0.0492(14) Uani 1 1 d .
C4 C 1.1448(5) 0.3009(3) 0.5647(4) 0.0499(14) Uani 1 1 d .
C5 C 1.0459(5) 0.3299(3) 0.5024(5) 0.0490(14) Uani 1 1 d .
C6 C 0.9876(4) 0.2958(3) 0.4109(4) 0.0440(12) Uani 1 1 d .
C7 C 0.7931(4) 0.2941(3) 0.3449(4) 0.0389(11) Uani 1 1 d .
C8 C 0.6142(4) 0.2976(3) 0.2908(4) 0.0397(11) Uani 1 1 d .
C9 C 0.6984(4) 0.2061(3) 0.3893(4) 0.0394(11) Uani 1 1 d .
C10 C 0.5924(4) 0.1133(3) 0.4327(4) 0.0420(12) Uani 1 1 d .
C11 C 0.5461(5) 0.0672(3) 0.3521(4) 0.0443(13) Uani 1 1 d .
H11A H 0.5822 0.0565 0.3004 0.053 Uiso 1 1 calc R
C12 C 0.4458(5) 0.0368(3) 0.3484(4) 0.0427(12) Uani 1 1 d .
C13 C 0.3918(4) 0.0512(3) 0.4230(4) 0.0425(12) Uani 1 1 d .
H13A H 0.3218 0.0299 0.4187 0.051 Uiso 1 1 calc R
C14 C 0.4428(4) 0.0976(3) 0.5041(4) 0.0454(13) Uani 1 1 d .
H14A H 0.4078 0.1078 0.5567 0.054 Uiso 1 1 calc R
C15 C 0.5443(5) 0.1291(3) 0.5095(4) 0.0475(13) Uani 1 1 d .
H15A H 0.5794 0.1608 0.5651 0.057 Uiso 1 1 calc R
C16 C 0.3345(5) 0.0126(3) 0.1792(4) 0.0418(12) Uani 1 1 d .
C17 C 0.2345(5) -0.0063(3) 0.0173(4) 0.0448(13) Uani 1 1 d .
C18 C 0.2494(4) 0.1045(3) 0.0813(4) 0.0403(11) Uani 1 1 d .
C19 C 0.4172(4) 0.3014(3) 0.2309(4) 0.0393(11) Uani 1 1 d .
C20 C 0.3743(4) 0.2508(3) 0.1565(4) 0.0406(11) Uani 1 1 d .
H20A H 0.4154 0.2339 0.1117 0.049 Uiso 1 1 calc R
C21 C 0.2695(4) 0.2247(3) 0.1477(4) 0.0390(11) Uani 1 1 d .
C22 C 0.2078(5) 0.2483(3) 0.2115(4) 0.0451(12) Uani 1 1 d .
H22A H 0.1362 0.2289 0.2051 0.054 Uiso 1 1 calc R
C23 C 0.2536(5) 0.3013(3) 0.2854(5) 0.0508(14) Uani 1 1 d .
H23A H 0.2118 0.3196 0.3288 0.061 Uiso 1 1 calc R
C24 C 0.3590(5) 0.3277(3) 0.2964(4) 0.0470(13) Uani 1 1 d .
H24A H 0.3907 0.3631 0.3479 0.056 Uiso 1 1 calc R
C25 C 0.1390(5) -0.0288(3) -0.1569(4) 0.0470(13) Uani 1 1 d .
C26 C 0.0260(6) -0.0271(4) -0.1862(6) 0.0653(19) Uani 1 1 d .
C27 C -0.0329(6) -0.0020(5) -0.2818(9) 0.089(3) Uani 1 1 d .
C28 C 0.0207(9) 0.0215(4) -0.3499(6) 0.085(3) Uani 1 1 d .
C29 C 0.1356(7) 0.0206(3) -0.3229(5) 0.0639(18) Uani 1 1 d .
C30 C 0.1930(5) -0.0043(3) -0.2260(4) 0.0461(13) Uani 1 1 d .

loop_
_atom_site_aniso_label
_atom_site_aniso_U_11
_atom_site_aniso_U_22
_atom_site_aniso_U_33
_atom_site_aniso_U_23
_atom_site_aniso_U_13
_atom_site_aniso_U_12
F1 0.057(2) 0.071(2) 0.055(2) -0.0155(18) 0.0159(16) -0.0029(17)
F2 0.065(2) 0.066(2) 0.078(3) -0.008(2) 0.028(2) 0.0103(19)
F3 0.049(2) 0.082(3) 0.066(2) 0.014(2) 0.0135(17) 0.0081(18)
F4 0.068(2) 0.064(2) 0.055(2) -0.0033(18) 0.0109(17) -0.0171(18)
F5 0.066(2) 0.0497(19) 0.075(2) -0.0127(18) 0.0262(19) -0.0027(17)
F6 0.088(3) 0.114(4) 0.157(5) -0.052(4) 0.080(3) -0.050(3)
F7 0.051(3) 0.145(5) 0.188(6) -0.098(5) -0.028(3) 0.012(3)
F8 0.195(6) 0.106(4) 0.072(3) -0.040(3) -0.054(3) 0.081(4)
F9 0.197(6) 0.076(3) 0.057(2) 0.002(2) 0.060(3) 0.003(3)
F10 0.055(2) 0.063(2) 0.083(3) -0.005(2) 0.0321(19) -0.0039(17)
O1 0.040(2) 0.049(2) 0.062(2) 0.0084(19) 0.0158(18) -0.0030(17)
O2 0.038(2) 0.048(2) 0.063(2) 0.0221(19) 0.0053(17) -0.0014(17)
O3 0.063(3) 0.0351(19) 0.045(2) 0.0027(17) 0.0054(18) -0.0009(17)
O4 0.046(2) 0.0367(19) 0.054(2) 0.0081(17) 0.0082(17) -0.0002(16)
O5 0.050(2) 0.0370(19) 0.0387(19) -0.0013(16) 0.0046(16) 0.0021(16)
O6 0.083(3) 0.040(2) 0.044(2) -0.0062(18) 0.019(2) -0.010(2)
N1 0.041(2) 0.041(2) 0.042(2) 0.003(2) 0.0110(19) -0.0038(19)
N2 0.040(2) 0.040(2) 0.042(2) 0.0020(19) 0.0113(19) -0.0045(18)
N3 0.040(2) 0.039(2) 0.045(2) 0.002(2) 0.0115(19) -0.0052(19)
N4 0.040(2) 0.038(2) 0.041(2) -0.0015(19) 0.0111(19) -0.0033(18)
N5 0.063(3) 0.036(2) 0.046(3) 0.003(2) 0.019(2) -0.002(2)
N6 0.046(2) 0.037(2) 0.039(2) -0.0019(19) 0.0132(19) -0.0076(19)
C1 0.046(3) 0.053(3) 0.051(3) -0.009(3) 0.020(3) -0.013(3)
C2 0.045(3) 0.053(3) 0.067(4) 0.005(3) 0.030(3) 0.004(3)
C3 0.040(3) 0.054(3) 0.056(3) 0.010(3) 0.017(3) 0.000(3)
C4 0.050(3) 0.054(3) 0.045(3) -0.002(3) 0.012(3) -0.020(3)
C5 0.054(3) 0.045(3) 0.056(3) 0.001(3) 0.028(3) -0.009(3)
C6 0.044(3) 0.046(3) 0.046(3) 0.004(2) 0.020(2) -0.007(2)
C7 0.030(2) 0.044(3) 0.044(3) -0.002(2) 0.013(2) -0.008(2)
C8 0.049(3) 0.036(3) 0.032(2) -0.002(2) 0.007(2) 0.001(2)
C9 0.036(3) 0.040(3) 0.042(3) 0.005(2) 0.010(2) 0.000(2)
C10 0.035(3) 0.035(3) 0.052(3) 0.014(2) 0.005(2) -0.001(2)
C11 0.049(3) 0.044(3) 0.046(3) 0.018(2) 0.022(2) 0.007(2)
C12 0.051(3) 0.033(2) 0.038(3) 0.007(2) 0.002(2) 0.001(2)
C13 0.034(3) 0.040(3) 0.052(3) 0.014(2) 0.008(2) 0.007(2)
C14 0.040(3) 0.048(3) 0.050(3) 0.011(3) 0.015(2) 0.008(2)
C15 0.048(3) 0.043(3) 0.047(3) 0.003(2) 0.007(3) 0.000(2)
C16 0.049(3) 0.034(3) 0.042(3) 0.005(2) 0.013(2) 0.001(2)
C17 0.057(3) 0.038(3) 0.046(3) -0.009(2) 0.027(3) -0.011(2)
C18 0.042(3) 0.035(3) 0.045(3) -0.002(2) 0.015(2) -0.006(2)
C19 0.040(3) 0.029(2) 0.048(3) 0.005(2) 0.011(2) -0.002(2)
C20 0.043(3) 0.040(3) 0.041(3) 0.001(2) 0.014(2) 0.008(2)
C21 0.042(3) 0.028(2) 0.043(3) -0.001(2) 0.005(2) 0.000(2)
C22 0.051(3) 0.042(3) 0.046(3) 0.005(2) 0.020(3) 0.000(2)
C23 0.060(4) 0.044(3) 0.056(3) -0.005(3) 0.029(3) 0.001(3)
C24 0.058(3) 0.033(3) 0.051(3) -0.003(2) 0.017(3) -0.004(2)
C25 0.047(3) 0.043(3) 0.047(3) -0.012(3) 0.006(2) -0.005(2)
C26 0.056(4) 0.062(4) 0.082(5) -0.034(4) 0.025(4) -0.018(3)
C27 0.051(4) 0.077(5) 0.115(7) -0.067(5) -0.012(4) 0.012(4)
C28 0.105(7) 0.067(5) 0.057(4) -0.032(4) -0.019(5) 0.037(5)
C29 0.100(6) 0.044(3) 0.044(3) -0.006(3) 0.014(4) 0.013(3)
C30 0.044(3) 0.046(3) 0.052(3) -0.013(3) 0.020(3) -0.004(2)

loop_
_atom_type_symbol
_atom_type_description
_atom_type_scat_dispersion_real
_atom_type_scat_dispersion_imag
_atom_type_scat_source
C C 0.0033 0.0016 'International Tables Vol C Tables 4.2.6.8 and 6.1.1.4'
H H 0.0000 0.0000 'International Tables Vol C Tables 4.2.6.8 and 6.1.1.4'
N N 0.0061 0.0033 'International Tables Vol C Tables 4.2.6.8 and 6.1.1.4'
O O 0.0106 0.0060 'International Tables Vol C Tables 4.2.6.8 and 6.1.1.4'
F F 0.0171 0.0103 'International Tables Vol C Tables 4.2.6.8 and 6.1.1.4'

loop_
_geom_angle_atom_site_label_1
_geom_angle_atom_site_label_2
_geom_angle_atom_site_label_3
_geom_angle
C7 O1 C6 117.1(4)
C9 O2 C10 115.8(4)
C16 O3 C12 116.8(4)
C8 O4 C19 119.0(4)
C18 O5 C21 117.7(4)
C17 O6 C25 116.7(4)
C7 N1 C9 111.1(4)
C8 N2 C9 112.4(4)
C7 N3 C8 110.5(4)
C18 N4 C16 113.3(4)
C16 N5 C17 111.6(4)
C17 N6 C18 112.1(5)
F1 C1 C2 120.0(5)
F1 C1 C6 119.1(5)
C2 C1 C6 120.9(5)
F2 C2 C3 120.3(5)
F2 C2 C1 119.6(6)
C3 C2 C1 120.1(6)
F3 C3 C4 119.3(6)
F3 C3 C2 120.5(5)
C4 C3 C2 120.2(5)
F4 C4 C3 120.4(6)
F4 C4 C5 119.8(6)
C3 C4 C5 119.7(5)
F5 C5 C6 119.3(5)
F5 C5 C4 119.7(5)
C6 C5 C4 121.0(5)
O1 C6 C1 122.1(5)
O1 C6 C5 119.9(5)
C1 C6 C5 118.0(5)
N3 C7 N1 130.8(4)
N3 C7 O1 112.6(4)
N1 C7 O1 116.6(4)
N3 C8 N2 128.3(5)
N3 C8 O4 114.1(4)
N2 C8 O4 117.6(5)
O2 C9 N2 119.2(4)
O2 C9 N1 114.0(4)
N2 C9 N1 126.8(5)
C11 C10 C15 123.1(5)
C11 C10 O2 118.2(5)
C15 C10 O2 118.6(5)
C10 C11 C12 117.5(5)
C10 C11 H11A 121.2
C12 C11 H11A 121.2
C11 C12 C13 122.3(5)
C11 C12 O3 118.9(5)
C13 C12 O3 118.7(5)
C14 C13 C12 118.0(5)
C14 C13 H13A 121.0
C12 C13 H13A 121.0
C15 C14 C13 120.8(5)
C15 C14 H14A 119.6
C13 C14 H14A 119.6
C10 C15 C14 118.2(5)
C10 C15 H15A 120.9
C14 C15 H15A 120.9
N5 C16 O3 114.4(4)
N5 C16 N4 127.0(5)
O3 C16 N4 118.6(5)
N6 C17 N5 128.5(5)
N6 C17 O6 119.1(5)
N5 C17 O6 112.5(5)
N4 C18 N6 127.5(5)
N4 C18 O5 118.5(4)
N6 C18 O5 114.0(4)
C20 C19 C24 122.2(5)
C20 C19 O4 119.4(5)
C24 C19 O4 118.2(5)
C19 C20 C21 118.2(5)
C19 C20 H20A 120.9
C21 C20 H20A 120.9
C20 C21 C22 122.2(5)
C20 C21 O5 118.7(5)
C22 C21 O5 119.0(5)
C21 C22 C23 118.0(5)
C21 C22 H22A 121.0
C23 C22 H22A 121.0
C24 C23 C22 120.8(5)
C24 C23 H23A 119.6
C22 C23 H23A 119.6
C23 C24 C19 118.6(5)
C23 C24 H24A 120.7
C19 C24 H24A 120.7
C26 C25 C30 118.4(6)
C26 C25 O6 120.9(6)
C30 C25 O6 120.7(5)
F6 C26 C25 119.2(7)
F6 C26 C27 119.4(7)
C25 C26 C27 121.3(7)
F7 C27 C28 120.3(10)
F7 C27 C26 119.7(10)
C28 C27 C26 120.0(7)
F8 C28 C27 120.6(10)
F8 C28 C29 118.9(10)
C27 C28 C29 120.3(7)
F9 C29 C30 120.5(7)
F9 C29 C28 120.9(7)
C30 C29 C28 118.6(7)
F10 C30 C25 118.4(5)
F10 C30 C29 120.2(6)
C25 C30 C29 121.4(6)

loop_
_geom_bond_atom_site_label_1
_geom_bond_atom_site_label_2
_geom_bond_distance
F1 C1 1.336(6)
F2 C2 1.332(7)
F3 C3 1.337(6)
F4 C4 1.339(6)
F5 C5 1.352(7)
F6 C26 1.354(8)
F7 C27 1.348(9)
F8 C28 1.334(9)
F9 C29 1.324(9)
F10 C30 1.340(6)
O1 C7 1.376(6)
O1 C6 1.384(7)
O2 C9 1.326(6)
O2 C10 1.431(6)
O3 C16 1.330(6)
O3 C12 1.421(6)
O4 C8 1.341(6)
O4 C19 1.419(6)
O5 C18 1.352(6)
O5 C21 1.411(6)
O6 C17 1.358(6)
O6 C25 1.389(7)
N1 C7 1.318(7)
N1 C9 1.337(6)
N2 C8 1.330(6)
N2 C9 1.330(6)
N3 C7 1.304(7)
N3 C8 1.326(7)
N4 C18 1.315(7)
N4 C16 1.337(6)
N5 C16 1.322(7)
N5 C17 1.342(7)
N6 C17 1.319(7)
N6 C18 1.324(6)
C1 C2 1.383(8)
C1 C6 1.385(8)
C2 C3 1.372(9)
C3 C4 1.365(8)
C4 C5 1.391(8)
C5 C6 1.387(8)
C10 C11 1.365(8)
C10 C15 1.367(8)
C11 C12 1.367(8)
C11 H11A 0.9500
C12 C13 1.386(8)
C13 C14 1.385(8)
C13 H13A 0.9500
C14 C15 1.385(8)
C14 H14A 0.9500
C15 H15A 0.9500
C19 C20 1.356(7)
C19 C24 1.381(8)
C20 C21 1.376(7)
C20 H20A 0.9500
C21 C22 1.378(8)
C22 C23 1.391(8)
C22 H22A 0.9500
C23 C24 1.380(8)
C23 H23A 0.9500
C24 H24A 0.9500
C25 C26 1.363(9)
C25 C30 1.371(8)
C26 C27 1.366(12)
C27 C28 1.350(14)
C28 C29 1.388(12)
C29 C30 1.371(9)

loop_
_geom_torsion_atom_site_label_1
_geom_torsion_atom_site_label_2
_geom_torsion_atom_site_label_3
_geom_torsion_atom_site_label_4
_geom_torsion
F1 C1 C2 F2 0.5(8)
C6 C1 C2 F2 -179.9(5)
F1 C1 C2 C3 179.1(5)
C6 C1 C2 C3 -1.3(9)
F2 C2 C3 F3 -0.2(8)
C1 C2 C3 F3 -178.9(5)
F2 C2 C3 C4 -179.5(5)
C1 C2 C3 C4 1.8(8)
F3 C3 C4 F4 -2.5(8)
C2 C3 C4 F4 176.8(5)
F3 C3 C4 C5 179.3(5)
C2 C3 C4 C5 -1.4(8)
F4 C4 C5 F5 1.2(8)
C3 C4 C5 F5 179.4(5)
F4 C4 C5 C6 -177.8(5)
C3 C4 C5 C6 0.4(8)
C7 O1 C6 C1 74.0(6)
C7 O1 C6 C5 -108.7(6)
F1 C1 C6 O1 -2.7(8)
C2 C1 C6 O1 177.7(5)
F1 C1 C6 C5 179.9(5)
C2 C1 C6 C5 0.3(8)
F5 C5 C6 O1 3.7(7)
C4 C5 C6 O1 -177.3(5)
F5 C5 C6 C1 -178.9(5)
C4 C5 C6 C1 0.1(8)
C8 N3 C7 N1 1.4(8)
C8 N3 C7 O1 -178.1(4)
C9 N1 C7 N3 -0.2(8)
C9 N1 C7 O1 179.3(4)
C6 O1 C7 N3 175.8(5)
C6 O1 C7 N1 -3.8(7)
C7 N3 C8 N2 -1.5(8)
C7 N3 C8 O4 178.3(4)
C9 N2 C8 N3 0.5(8)
C9 N2 C8 O4 -179.4(4)
C19 O4 C8 N3 178.0(4)
C19 O4 C8 N2 -2.2(7)
C10 O2 C9 N2 0.4(7)
C10 O2 C9 N1 -180.0(5)
C8 N2 C9 O2 -179.4(5)
C8 N2 C9 N1 1.1(8)
C7 N1 C9 O2 179.2(5)
C7 N1 C9 N2 -1.2(8)
C9 O2 C10 C11 89.2(6)
C9 O2 C10 C15 -93.7(6)
C15 C10 C11 C12 1.2(8)
O2 C10 C11 C12 178.1(4)
C10 C11 C12 C13 -0.3(8)
C10 C11 C12 O3 -176.9(4)
C16 O3 C12 C11 -88.3(6)
C16 O3 C12 C13 95.0(6)
C11 C12 C13 C14 -0.6(8)
O3 C12 C13 C14 176.0(4)
C12 C13 C14 C15 0.7(7)
C11 C10 C15 C14 -1.0(8)
O2 C10 C15 C14 -178.0(4)
C13 C14 C15 C10 0.1(8)
C17 N5 C16 O3 179.7(5)
C17 N5 C16 N4 -0.8(8)
C12 O3 C16 N5 175.5(5)
C12 O3 C16 N4 -4.0(7)
C18 N4 C16 N5 1.4(8)
C18 N4 C16 O3 -179.2(5)
C18 N6 C17 N5 -0.6(8)
C18 N6 C17 O6 -179.1(5)
C16 N5 C17 N6 0.4(8)
C16 N5 C17 O6 179.0(4)
C25 O6 C17 N6 3.9(7)
C25 O6 C17 N5 -174.8(5)
C16 N4 C18 N6 -1.7(8)
C16 N4 C18 O5 178.5(5)
C17 N6 C18 N4 1.3(7)
C17 N6 C18 O5 -178.8(4)
C21 O5 C18 N4 4.3(7)
C21 O5 C18 N6 -175.6(4)
C8 O4 C19 C20 -84.5(6)
C8 O4 C19 C24 100.1(6)
C24 C19 C20 C21 -0.8(8)
O4 C19 C20 C21 -175.9(4)
C19 C20 C21 C22 0.1(8)
C19 C20 C21 O5 176.0(4)
C18 O5 C21 C20 82.3(6)
C18 O5 C21 C22 -101.7(5)
C20 C21 C22 C23 1.2(8)
O5 C21 C22 C23 -174.7(5)
C21 C22 C23 C24 -2.0(8)
C22 C23 C24 C19 1.3(9)
C20 C19 C24 C23 0.1(8)
O4 C19 C24 C23 175.3(5)
C17 O6 C25 C26 -95.2(6)
C17 O6 C25 C30 85.9(6)
C30 C25 C26 F6 -178.4(5)
O6 C25 C26 F6 2.7(9)
C30 C25 C26 C27 0.2(9)
O6 C25 C26 C27 -178.7(5)
F6 C26 C27 F7 1.3(10)
C25 C26 C27 F7 -177.3(6)
F6 C26 C27 C28 179.0(6)
C25 C26 C27 C28 0.4(10)
F7 C27 C28 F8 2.3(11)
C26 C27 C28 F8 -175.5(6)
F7 C27 C28 C29 177.3(6)
C26 C27 C28 C29 -0.4(11)
F8 C28 C29 F9 -2.7(9)
C27 C28 C29 F9 -177.9(6)
F8 C28 C29 C30 174.9(5)
C27 C28 C29 C30 -0.2(10)
C26 C25 C30 F10 177.1(5)
O6 C25 C30 F10 -4.1(8)
C26 C25 C30 C29 -0.8(8)
O6 C25 C30 C29 178.1(5)
F9 C29 C30 F10 0.6(8)
C28 C29 C30 F10 -177.0(5)
F9 C29 C30 C25 178.5(5)
C28 C29 C30 C25 0.8(9)
